data_4124649
loop_
_publ_author_name
'Gushee, B.E.'
'Katz, L.'
'Ward, R.'

_publ_section_title
;
 The preparation of a barium cobalt oxide and other phases with similar
 structures
;
_journal_name_full 'Journal of the American Chemical Society'
_journal_page_first 5601
_journal_page_last 5603
_journal_volume 79
_journal_year 1957
_chemical_formula_sum 'Ba Co O3'
_chemical_name_systematic 'Ba (Co O3)'
_space_group_IT_number 194
_symmetry_space_group_name_Hall '-P 6c 2c'
_symmetry_space_group_name_H-M 'P 63/m m c'
_cell_angle_alpha 90
_cell_angle_beta 90
_cell_angle_gamma 120
_cell_formula_units_Z 2
_cell_length_a 5.59
_cell_length_b 5.59
_cell_length_c 4.82
_cell_volume 130.437
_citation_journal_id_ASTM JACSAT
_cod_data_source_file Gushee_JACSAT_1957_1434.cif
_cod_data_source_block Ba1Co1O3
_cod_original_cell_volume 130.4372
_cod_original_formula_sum 'Ba1 Co1 O3'
_cod_database_code 4124649

loop_
_symmetry_equiv_pos_as_xyz
x,y,z
x-y,x,z+1/2
-y,x-y,z
-x,-y,z+1/2
-x+y,-x,z
y,-x+y,z+1/2
-y,-x,-z+1/2
x-y,-y,-z
x,x-y,-z+1/2
y,x,-z
-x+y,y,-z+1/2
-x,-x+y,-z
-x,-y,-z
-x+y,-x,-z-1/2
y,-x+y,-z
x,y,-z-1/2
x-y,x,-z
-y,x-y,-z-1/2
y,x,z-1/2
-x+y,y,z
-x,-x+y,z-1/2
-y,-x,z
x-y,-y,z-1/2
x,x-y,z

loop_
_atom_site_label
_atom_site_type_symbol
_atom_site_fract_x
_atom_site_fract_y
_atom_site_fract_z
_atom_site_occupancy
_atom_site_U_iso_or_equiv
O1 O-2 0.83333 0.66666 0.25 1 0.0
Ba1 Ba+2 0.3333 0.6667 0.25 1 0.0
Co1 Co+4 0 0 0 1 0.0
